data_2220742
loop_
_publ_author_name
'Suwunwong, Thitipone'
'Chantrapromma, Suchada'
'Karalai, Chatchanok'
'Pakdeevanich, Paradorn'
'Fun, Hoong-Kun'

_publ_section_title
;
 (<i>E</i>)-3-(Anthracen-9-yl)-1-(4-bromophenyl)prop-2-en-1-one
;
_journal_coeditor_code CI2756
_journal_issue 2
_journal_name_full 'Acta Crystallographica Section E'
_journal_page_first o420
_journal_page_last o421
_journal_paper_doi 10.1107/S1600536809003122
_journal_volume 65
_journal_year 2009
_chemical_formula_iupac 'C23 H15 Br O'
_chemical_formula_moiety 'C23 H15 Br O'
_chemical_formula_sum 'C23 H15 Br O'
_chemical_formula_weight 387.25
_chemical_name_systematic
;
(<i>E</i>)-3-(Anthracen-9-yl)-1-(4-bromophenyl)prop-2-en-1-one
;
_space_group_IT_number 14
_symmetry_cell_setting monoclinic
_symmetry_space_group_name_Hall '-P 2ybc'
_symmetry_space_group_name_H-M 'P 1 21/c 1'
_atom_sites_solution_hydrogens geom
_atom_sites_solution_primary direct
_atom_sites_solution_secondary difmap
_audit_creation_method SHELXL-97
_cell_angle_alpha 90.00
_cell_angle_beta 95.9440(10)
_cell_angle_gamma 90.00
_cell_formula_units_Z 4
_cell_length_a 5.37920(10)
_cell_length_b 19.1030(4)
_cell_length_c 16.3005(4)
_cell_measurement_reflns_used 4866
_cell_measurement_temperature 100.00(10)
_cell_measurement_theta_max 30.00
_cell_measurement_theta_min 2.13
_cell_volume 1666.02(6)
_computing_cell_refinement 'APEX2 (Bruker, 2005)'
_computing_data_collection 'APEX2 (Bruker, 2005)'
_computing_data_reduction 'SAINT (Bruker, 2005)'
_computing_molecular_graphics 'SHELXTL (Sheldrick, 2008)'
_computing_publication_material
;
SHELXTL (Sheldrick, 2008) and PLATON (Spek, 2003)
;
_computing_structure_refinement 'SHELXTL (Sheldrick, 2008)'
_computing_structure_solution 'SHELXTL (Sheldrick, 2008)'
_diffrn_ambient_temperature 100.00(10)
_diffrn_detector_area_resol_mean 8.33
_diffrn_measured_fraction_theta_full 0.999
_diffrn_measured_fraction_theta_max 0.999
_diffrn_measurement_device_type
;
Bruker SMART APEXII CCD area-detector
;
_diffrn_measurement_method \w
_diffrn_radiation_monochromator graphite
_diffrn_radiation_source 'fine-focus sealed tube'
_diffrn_radiation_type MoK\a
_diffrn_radiation_wavelength 0.71073
_diffrn_reflns_av_R_equivalents 0.0355
_diffrn_reflns_av_sigmaI/netI 0.0337
_diffrn_reflns_limit_h_max 7
_diffrn_reflns_limit_h_min -7
_diffrn_reflns_limit_k_max 26
_diffrn_reflns_limit_k_min -26
_diffrn_reflns_limit_l_max 22
_diffrn_reflns_limit_l_min -22
_diffrn_reflns_number 29994
_diffrn_reflns_theta_full 30.00
_diffrn_reflns_theta_max 30.00
_diffrn_reflns_theta_min 2.13
_diffrn_standards_number 0
_exptl_absorpt_coefficient_mu 2.474
_exptl_absorpt_correction_T_max 0.7140
_exptl_absorpt_correction_T_min 0.3308
_exptl_absorpt_correction_type multi-scan
_exptl_absorpt_process_details '(SADABS; Bruker, 2005)'
_exptl_crystal_colour Yellow
_exptl_crystal_density_diffrn 1.544
_exptl_crystal_density_method 'not measured'
_exptl_crystal_description Plate
_exptl_crystal_F_000 784
_exptl_crystal_size_max 0.57
_exptl_crystal_size_mid 0.27
_exptl_crystal_size_min 0.15
_refine_diff_density_max 0.526
_refine_diff_density_min -0.541
_refine_ls_extinction_method none
_refine_ls_goodness_of_fit_ref 1.023
_refine_ls_hydrogen_treatment constr
_refine_ls_matrix_type full
_refine_ls_number_parameters 226
_refine_ls_number_reflns 4866
_refine_ls_number_restraints 0
_refine_ls_restrained_S_all 1.023
_refine_ls_R_factor_all 0.0505
_refine_ls_R_factor_gt 0.0319
_refine_ls_shift/su_max 0.001
_refine_ls_shift/su_mean <0.001
_refine_ls_structure_factor_coef Fsqd
_refine_ls_weighting_details 'calc w=1/[\s^2^(Fo^2^)+(0.0322P)^2^+1.1607P] where P=(Fo^2^+2Fc^2^)/3'
_refine_ls_weighting_scheme calc
_refine_ls_wR_factor_gt 0.0682
_refine_ls_wR_factor_ref 0.0763
_reflns_number_gt 3803
_reflns_number_total 4866
_reflns_threshold_expression I>2\s(I)
_cod_data_source_file ci2756.cif
_cod_data_source_block I
_cod_depositor_comments
;
The following automatic conversions were performed:
'_symmetry_cell_setting' value 'Monoclinic' changed to 'monoclinic'
according to '/home/saulius/struct/CIF-dictionaries/cif_core.dic'
dictionary named 'cif_core.dic' version 2.4.1 from 2010-06-29.

Automatic conversion script
Id: cif_fix_enum 1527 2010-12-29 10:47:43Z saulius 

The following automatic conversions were performed:

'_symmetry_cell_setting' value 'Monoclinic' changed to 'monoclinic'
according to /home/saulius/struct/CIF-dictionaries/cif_core.dic
dictionary named 'cif_core.dic' version 2.4.1 from 2010-06-29.

Automatic conversion script
Id: cif_fix_values 1715 2011-07-08 13:25:40Z adriana 
;
_cod_original_sg_symbol_H-M 'P 21/c'
_cod_database_code 2220742
_cod_database_fobs_code 2220742

loop_
_symmetry_equiv_pos_as_xyz
'x, y, z'
'-x, y+1/2, -z+1/2'
'-x, -y, -z'
'x, -y-1/2, z-1/2'

loop_
_atom_site_type_symbol
_atom_site_label
_atom_site_fract_x
_atom_site_fract_y
_atom_site_fract_z
_atom_site_U_iso_or_equiv
_atom_site_adp_type
_atom_site_calc_flag
_atom_site_refinement_flags
_atom_site_occupancy
_atom_site_disorder_assembly
_atom_site_disorder_group
Br Br1 0.32584(4) 0.344013(10) 0.411244(11) 0.02530(7) Uani d . 1 . .
O O1 0.9073(2) 0.51056(7) 0.74450(8) 0.0213(3) Uani d . 1 . .
C C1 0.7274(4) 0.41439(9) 0.62533(11) 0.0201(4) Uani d . 1 . .
H H1A 0.8800 0.4043 0.6552 0.024 Uiso calc R 1 . .
C C2 0.6526(4) 0.37631(10) 0.55484(12) 0.0219(4) Uani d . 1 . .
H H2A 0.7530 0.3408 0.5374 0.026 Uiso calc R 1 . .
C C3 0.4261(4) 0.39203(9) 0.51095(10) 0.0180(4) Uani d . 1 . .
C C4 0.2711(4) 0.44314(10) 0.53719(11) 0.0206(4) Uani d . 1 . .
H H4A 0.1176 0.4523 0.5075 0.025 Uiso calc R 1 . .
C C5 0.3464(3) 0.48075(10) 0.60836(10) 0.0184(4) Uani d . 1 . .
H H5A 0.2419 0.5149 0.6267 0.022 Uiso calc R 1 . .
C C6 0.5781(3) 0.46766(9) 0.65244(10) 0.0152(3) Uani d . 1 . .
C C7 0.6813(3) 0.51052(9) 0.72478(10) 0.0159(3) Uani d . 1 . .
C C8 0.5083(3) 0.55087(9) 0.77158(10) 0.0159(3) Uani d . 1 . .
H H8A 0.3374 0.5499 0.7555 0.019 Uiso calc R 1 . .
C C9 0.5978(3) 0.58858(9) 0.83690(10) 0.0161(3) Uani d . 1 . .
H H9A 0.7707 0.5920 0.8471 0.019 Uiso calc R 1 . .
C C10 0.4492(3) 0.62533(9) 0.89440(10) 0.0158(3) Uani d . 1 . .
C C11 0.5151(3) 0.61533(9) 0.98020(10) 0.0157(3) Uani d . 1 . .
C C12 0.7151(4) 0.57046(10) 1.01164(11) 0.0195(4) Uani d . 1 . .
H H12A 0.8015 0.5452 0.9749 0.023 Uiso calc R 1 . .
C C13 0.7822(4) 0.56385(10) 1.09428(11) 0.0219(4) Uani d . 1 . .
H H13A 0.9149 0.5349 1.1132 0.026 Uiso calc R 1 . .
C C14 0.6506(4) 0.60082(10) 1.15145(11) 0.0220(4) Uani d . 1 . .
H H14A 0.7002 0.5970 1.2076 0.026 Uiso calc R 1 . .
C C15 0.4527(4) 0.64183(10) 1.12478(11) 0.0224(4) Uani d . 1 . .
H H15A 0.3652 0.6648 1.1631 0.027 Uiso calc R 1 . .
C C16 0.3767(3) 0.65030(9) 1.03860(10) 0.0169(3) Uani d . 1 . .
C C17 0.1715(4) 0.69108(9) 1.01020(10) 0.0187(4) Uani d . 1 . .
H H17A 0.0769 0.7118 1.0482 0.022 Uiso calc R 1 . .
C C18 0.1036(3) 0.70178(9) 0.92633(10) 0.0167(3) Uani d . 1 . .
C C19 -0.1040(4) 0.74534(9) 0.89840(11) 0.0196(4) Uani d . 1 . .
H H19A -0.2054 0.7629 0.9365 0.023 Uiso calc R 1 . .
C C20 -0.1560(4) 0.76158(9) 0.81740(11) 0.0211(4) Uani d . 1 . .
H H20A -0.2925 0.7898 0.8002 0.025 Uiso calc R 1 . .
C C21 -0.0008(4) 0.73530(9) 0.75909(11) 0.0205(4) Uani d . 1 . .
H H21A -0.0309 0.7487 0.7041 0.025 Uiso calc R 1 . .
C C22 0.1913(3) 0.69077(9) 0.78224(10) 0.0184(4) Uani d . 1 . .
H H22A 0.2862 0.6730 0.7424 0.022 Uiso calc R 1 . .
C C23 0.2504(3) 0.67066(9) 0.86689(10) 0.0153(3) Uani d . 1 . .

loop_
_atom_site_aniso_label
_atom_site_aniso_U_11
_atom_site_aniso_U_22
_atom_site_aniso_U_33
_atom_site_aniso_U_12
_atom_site_aniso_U_13
_atom_site_aniso_U_23
Br1 0.03907(13) 0.02093(10) 0.01575(9) -0.00663(8) 0.00217(7) -0.00386(7)
O1 0.0137(7) 0.0297(7) 0.0203(6) 0.0009(5) 0.0009(5) -0.0031(5)
C1 0.0181(10) 0.0199(9) 0.0219(9) 0.0037(7) 0.0000(7) -0.0002(7)
C2 0.0238(10) 0.0180(9) 0.0239(9) 0.0060(7) 0.0029(7) -0.0027(7)
C3 0.0238(10) 0.0159(8) 0.0146(8) -0.0052(7) 0.0032(6) -0.0018(6)
C4 0.0170(10) 0.0258(9) 0.0182(8) -0.0003(7) -0.0010(7) -0.0016(7)
C5 0.0158(9) 0.0228(9) 0.0168(8) 0.0022(7) 0.0020(6) -0.0031(7)
C6 0.0155(9) 0.0169(8) 0.0134(7) -0.0013(6) 0.0024(6) 0.0007(6)
C7 0.0156(9) 0.0176(8) 0.0148(7) -0.0011(7) 0.0027(6) 0.0005(6)
C8 0.0119(9) 0.0206(8) 0.0155(7) -0.0010(7) 0.0022(6) -0.0008(6)
C9 0.0133(9) 0.0179(8) 0.0175(8) -0.0016(7) 0.0032(6) 0.0007(6)
C10 0.0157(9) 0.0163(8) 0.0155(8) -0.0035(7) 0.0024(6) -0.0019(6)
C11 0.0163(9) 0.0155(8) 0.0154(8) -0.0034(7) 0.0018(6) -0.0006(6)
C12 0.0195(10) 0.0211(9) 0.0184(8) -0.0005(7) 0.0034(7) -0.0008(7)
C13 0.0209(10) 0.0240(9) 0.0202(8) -0.0003(8) -0.0003(7) 0.0026(7)
C14 0.0292(11) 0.0223(9) 0.0140(8) -0.0036(8) -0.0004(7) 0.0005(7)
C15 0.0307(11) 0.0227(9) 0.0141(8) -0.0017(8) 0.0042(7) -0.0017(7)
C16 0.0210(9) 0.0144(8) 0.0156(8) -0.0040(7) 0.0036(6) -0.0015(6)
C17 0.0225(10) 0.0168(8) 0.0175(8) -0.0003(7) 0.0054(7) -0.0032(6)
C18 0.0182(9) 0.0142(8) 0.0178(8) -0.0032(7) 0.0021(6) -0.0015(6)
C19 0.0193(10) 0.0156(8) 0.0244(9) -0.0002(7) 0.0050(7) -0.0024(7)
C20 0.0200(10) 0.0160(8) 0.0266(9) -0.0010(7) -0.0018(7) 0.0006(7)
C21 0.0216(10) 0.0209(9) 0.0182(8) -0.0033(7) -0.0016(7) 0.0014(7)
C22 0.0192(10) 0.0191(9) 0.0168(8) -0.0029(7) 0.0020(6) -0.0020(7)
C23 0.0155(9) 0.0154(8) 0.0150(7) -0.0048(6) 0.0013(6) -0.0018(6)

loop_
_atom_type_symbol
_atom_type_description
_atom_type_scat_dispersion_real
_atom_type_scat_dispersion_imag
_atom_type_scat_source
C C 0.0033 0.0016 'International Tables Vol C Tables 4.2.6.8 and 6.1.1.4'
H H 0.0000 0.0000 'International Tables Vol C Tables 4.2.6.8 and 6.1.1.4'
O O 0.0106 0.0060 'International Tables Vol C Tables 4.2.6.8 and 6.1.1.4'
Br Br -0.2901 2.4595 'International Tables Vol C Tables 4.2.6.8 and 6.1.1.4'

loop_
_geom_angle_atom_site_label_1
_geom_angle_atom_site_label_2
_geom_angle_atom_site_label_3
_geom_angle_site_symmetry_1
_geom_angle_site_symmetry_3
_geom_angle
_geom_angle_publ_flag
C2 C1 C6 . . 121.23(17) ?
C2 C1 H1A . . 119.4 ?
C6 C1 H1A . . 119.4 ?
C3 C2 C1 . . 118.75(17) ?
C3 C2 H2A . . 120.6 ?
C1 C2 H2A . . 120.6 ?
C4 C3 C2 . . 121.49(16) ?
C4 C3 Br1 . . 118.73(14) ?
C2 C3 Br1 . . 119.78(14) ?
C3 C4 C5 . . 119.44(17) ?
C3 C4 H4A . . 120.3 ?
C5 C4 H4A . . 120.3 ?
C4 C5 C6 . . 120.34(17) ?
C4 C5 H5A . . 119.8 ?
C6 C5 H5A . . 119.8 ?
C5 C6 C1 . . 118.69(16) ?
C5 C6 C7 . . 123.18(16) ?
C1 C6 C7 . . 118.04(16) ?
O1 C7 C8 . . 121.62(16) ?
O1 C7 C6 . . 119.02(15) ?
C8 C7 C6 . . 119.35(15) ?
C9 C8 C7 . . 119.93(16) ?
C9 C8 H8A . . 120.0 ?
C7 C8 H8A . . 120.0 ?
C8 C9 C10 . . 126.25(17) ?
C8 C9 H9A . . 116.9 ?
C10 C9 H9A . . 116.9 ?
C23 C10 C11 . . 119.94(15) ?
C23 C10 C9 . . 122.24(15) ?
C11 C10 C9 . . 117.80(16) ?
C10 C11 C12 . . 122.43(16) ?
C10 C11 C16 . . 119.84(16) ?
C12 C11 C16 . . 117.72(15) ?
C13 C12 C11 . . 121.49(17) ?
C13 C12 H12A . . 119.3 ?
C11 C12 H12A . . 119.3 ?
C12 C13 C14 . . 120.32(18) ?
C12 C13 H13A . . 119.8 ?
C14 C13 H13A . . 119.8 ?
C15 C14 C13 . . 120.41(17) ?
C15 C14 H14A . . 119.8 ?
C13 C14 H14A . . 119.8 ?
C14 C15 C16 . . 121.00(17) ?
C14 C15 H15A . . 119.5 ?
C16 C15 H15A . . 119.5 ?
C17 C16 C15 . . 121.78(16) ?
C17 C16 C11 . . 119.28(16) ?
C15 C16 C11 . . 118.94(17) ?
C16 C17 C18 . . 121.81(16) ?
C16 C17 H17A . . 119.1 ?
C18 C17 H17A . . 119.1 ?
C17 C18 C19 . . 120.98(16) ?
C17 C18 C23 . . 119.57(16) ?
C19 C18 C23 . . 119.41(15) ?
C20 C19 C18 . . 121.24(17) ?
C20 C19 H19A . . 119.4 ?
C18 C19 H19A . . 119.4 ?
C19 C20 C21 . . 119.62(18) ?
C19 C20 H20A . . 120.2 ?
C21 C20 H20A . . 120.2 ?
C22 C21 C20 . . 121.16(16) ?
C22 C21 H21A . . 119.4 ?
C20 C21 H21A . . 119.4 ?
C21 C22 C23 . . 121.31(17) ?
C21 C22 H22A . . 119.3 ?
C23 C22 H22A . . 119.3 ?
C10 C23 C22 . . 123.65(16) ?
C10 C23 C18 . . 119.29(15) ?
C22 C23 C18 . . 116.99(16) ?

loop_
_geom_bond_atom_site_label_1
_geom_bond_atom_site_label_2
_geom_bond_site_symmetry_2
_geom_bond_distance
_geom_bond_publ_flag
Br1 C3 . 1.8954(17) ?
O1 C7 . 1.225(2) ?
C1 C2 . 1.384(3) ?
C1 C6 . 1.396(2) ?
C1 H1A . 0.93 ?
C2 C3 . 1.380(3) ?
C2 H2A . 0.93 ?
C3 C4 . 1.380(3) ?
C4 C5 . 1.389(2) ?
C4 H4A . 0.93 ?
C5 C6 . 1.395(2) ?
C5 H5A . 0.93 ?
C6 C7 . 1.495(2) ?
C7 C8 . 1.480(2) ?
C8 C9 . 1.333(2) ?
C8 H8A . 0.93 ?
C9 C10 . 1.472(2) ?
C9 H9A . 0.93 ?
C10 C23 . 1.413(3) ?
C10 C11 . 1.420(2) ?
C11 C12 . 1.428(3) ?
C11 C16 . 1.433(2) ?
C12 C13 . 1.364(2) ?
C12 H12A . 0.93 ?
C13 C14 . 1.416(3) ?
C13 H13A . 0.93 ?
C14 C15 . 1.356(3) ?
C14 H14A . 0.93 ?
C15 C16 . 1.431(2) ?
C15 H15A . 0.93 ?
C16 C17 . 1.391(3) ?
C17 C18 . 1.393(2) ?
C17 H17A . 0.93 ?
C18 C19 . 1.429(3) ?
C18 C23 . 1.440(2) ?
C19 C20 . 1.357(3) ?
C19 H19A . 0.93 ?
C20 C21 . 1.420(3) ?
C20 H20A . 0.93 ?
C21 C22 . 1.361(3) ?
C21 H21A . 0.93 ?
C22 C23 . 1.436(2) ?
C22 H22A . 0.93 ?

loop_
_geom_hbond_atom_site_label_D
_geom_hbond_atom_site_label_H
_geom_hbond_atom_site_label_A
_geom_hbond_site_symmetry_A
_geom_hbond_distance_DH
_geom_hbond_distance_HA
_geom_hbond_distance_DA
_geom_hbond_angle_DHA
_geom_hbond_publ_flag
C8 H8A O1 1_455 0.93 2.42 3.308(2) 159 y
C13 H13A O1 3_767 0.93 2.57 3.288(2) 135 y
C21 H21A Br1 3_566 0.93 2.93 3.4722(19) 119 y
C9 H9A Cg1 1_655 0.93 2.83 3.4479(18) 125 y

loop_
_geom_torsion_atom_site_label_1
_geom_torsion_atom_site_label_2
_geom_torsion_atom_site_label_3
_geom_torsion_atom_site_label_4
_geom_torsion_site_symmetry_1
_geom_torsion_site_symmetry_2
_geom_torsion_site_symmetry_3
_geom_torsion_site_symmetry_4
_geom_torsion
_geom_torsion_publ_flag
C6 C1 C2 C3 . . . . 0.3(3) ?
C1 C2 C3 C4 . . . . -1.9(3) ?
C1 C2 C3 Br1 . . . . 176.90(14) ?
C2 C3 C4 C5 . . . . 1.4(3) ?
Br1 C3 C4 C5 . . . . -177.43(14) ?
C3 C4 C5 C6 . . . . 0.8(3) ?
C4 C5 C6 C1 . . . . -2.4(3) ?
C4 C5 C6 C7 . . . . 174.05(17) ?
C2 C1 C6 C5 . . . . 1.9(3) ?
C2 C1 C6 C7 . . . . -174.75(17) ?
C5 C6 C7 O1 . . . . -158.07(17) ?
C1 C6 C7 O1 . . . . 18.4(2) ?
C5 C6 C7 C8 . . . . 22.9(2) ?
C1 C6 C7 C8 . . . . -160.59(16) ?
O1 C7 C8 C9 . . . . 0.1(3) ?
C6 C7 C8 C9 . . . . 179.10(16) ?
C7 C8 C9 C10 . . . . -173.26(16) ?
C8 C9 C10 C23 . . . . -50.2(3) ?
C8 C9 C10 C11 . . . . 131.30(19) ?
C23 C10 C11 C12 . . . . -179.68(17) ?
C9 C10 C11 C12 . . . . -1.1(3) ?
C23 C10 C11 C16 . . . . 1.1(3) ?
C9 C10 C11 C16 . . . . 179.69(16) ?
C10 C11 C12 C13 . . . . 177.21(17) ?
C16 C11 C12 C13 . . . . -3.6(3) ?
C11 C12 C13 C14 . . . . 1.1(3) ?
C12 C13 C14 C15 . . . . 1.6(3) ?
C13 C14 C15 C16 . . . . -1.8(3) ?
C14 C15 C16 C17 . . . . 178.78(18) ?
C14 C15 C16 C11 . . . . -0.8(3) ?
C10 C11 C16 C17 . . . . 3.0(3) ?
C12 C11 C16 C17 . . . . -176.19(16) ?
C10 C11 C16 C15 . . . . -177.41(16) ?
C12 C11 C16 C15 . . . . 3.4(2) ?
C15 C16 C17 C18 . . . . 177.22(17) ?
C11 C16 C17 C18 . . . . -3.2(3) ?
C16 C17 C18 C19 . . . . -178.36(17) ?
C16 C17 C18 C23 . . . . -0.7(3) ?
C17 C18 C19 C20 . . . . 173.37(17) ?
C23 C18 C19 C20 . . . . -4.3(3) ?
C18 C19 C20 C21 . . . . -0.4(3) ?
C19 C20 C21 C22 . . . . 3.8(3) ?
C20 C21 C22 C23 . . . . -2.3(3) ?
C11 C10 C23 C22 . . . . 171.79(16) ?
C9 C10 C23 C22 . . . . -6.7(3) ?
C11 C10 C23 C18 . . . . -5.1(3) ?
C9 C10 C23 C18 . . . . 176.46(16) ?
C21 C22 C23 C10 . . . . -179.25(18) ?
C21 C22 C23 C18 . . . . -2.3(3) ?
C17 C18 C23 C10 . . . . 4.9(3) ?
C19 C18 C23 C10 . . . . -177.42(16) ?
C17 C18 C23 C22 . . . . -172.15(16) ?
C19 C18 C23 C22 . . . . 5.5(2) ?

loop_
_cod_related_entry_id
_cod_related_entry_database
_cod_related_entry_code
1 ChemSpider 4647361
